data_8104262
loop_
_publ_author_name
'Scavnicar, S.'

_publ_section_title
;
 The crystal structure of mercury(II) oxycyanide
;
_journal_name_full
;
Zeitschrift fuer Kristallographie, Kristallgeometrie, Kristallphysik, 
Kristallchemie (-144,1977)
;
_journal_page_first 248
_journal_page_last 256
_journal_volume 118
_journal_year 1963
_chemical_formula_sum 'C2 Hg2 N2 O'
_chemical_name_systematic '(Hg C N)2 O'
_space_group_IT_number 62
_symmetry_space_group_name_Hall '-P 2c 2n'
_symmetry_space_group_name_H-M 'P n a m'
_cell_angle_alpha 90
_cell_angle_beta 90
_cell_angle_gamma 90
_cell_formula_units_Z 4
_cell_length_a 18.93
_cell_length_b 7.09
_cell_length_c 3.9
_cell_volume 523.433
_citation_journal_id_ASTM ZEKGAX
_cod_data_source_file Scavnicar_ZEKGAX_1963_915.cif
_cod_data_source_block C2Hg2N2O1
_cod_original_cell_volume 523.4335
_cod_original_sg_symbol_Hall '-P 2ac 2n (-x,z,y)'
_cod_original_formula_sum 'C2 Hg2 N2 O1'
_cod_database_code 8104262

loop_
_symmetry_equiv_pos_as_xyz
x,y,z
-x+1/2,y+1/2,-z
x+1/2,-y+1/2,-z+1/2
-x,-y,z+1/2
-x,-y,-z
x-1/2,-y-1/2,z
-x-1/2,y-1/2,z-1/2
x,y,-z-1/2

loop_
_atom_site_label
_atom_site_type_symbol
_atom_site_fract_x
_atom_site_fract_y
_atom_site_fract_z
_atom_site_occupancy
_atom_site_U_iso_or_equiv
C2 C+2 0.244 0.26 0.25 1 0.0
Hg1 Hg+2 -0.0225 0.199 0.25 1 0.0
C1 C+2 0.068 0.543 0.75 1 0.0
Hg2 Hg+2 0.1525 0.1286 0.25 1 0.0
O1 O-2 0.058 0.007 0.25 1 0.0
N1 N-3 0.103 0.388 0.75 1 0.0
N2 N-3 0.298 0.344 0.25 1 0.0
